data_7153853
loop_
_publ_author_name
'Van Rossom, Wim'
'Terentyeva, Tatyana G.'
'Sodeyama, Keitaro'
'Matsushita, Yoshitaka'
'Tateyama, Yoshitaka'
'Ariga, Katsuhiko'
'Hill, Jonathan P.'

_publ_section_title
;
 Arylpyrrole oligomers as tunable anion receptors.
;
_journal_issue 29
_journal_name_full 'Organic &amp; biomolecular chemistry'
_journal_page_first 5492
_journal_page_last 5499
_journal_paper_doi 10.1039/c4ob00357h
_journal_volume 12
_journal_year 2014
_chemical_formula_sum 'C48 H55 F12 N3 O2'
_chemical_formula_weight 933.95
_chemical_name_systematic
;
 ?
;
_space_group_crystal_system monoclinic
_space_group_IT_number 14
_space_group_name_Hall '-P 2yn'
_space_group_name_H-M_alt 'P 1 21/n 1'
_symmetry_space_group_name_Hall '-P 2yn'
_symmetry_space_group_name_H-M 'P 1 21/n 1'
_atom_sites_solution_hydrogens geom
_audit_creation_method SHELXL-2013
_cell_angle_alpha 90
_cell_angle_beta 97.389(2)
_cell_angle_gamma 90
_cell_formula_units_Z 8
_cell_length_a 17.1963(19)
_cell_length_b 22.354(3)
_cell_length_c 24.519(3)
_cell_measurement_reflns_used 9961
_cell_measurement_temperature 110(2)
_cell_measurement_theta_max 27.20
_cell_measurement_theta_min 2.39
_cell_volume 9347(2)
_computing_cell_refinement 'CrystalClear (Rigaku Inc., 2008)'
_computing_data_collection 'CrystalClear (Rigaku Inc., 2008)'
_computing_data_reduction 'CrystalClear (Rigaku Inc., 2008)'
_computing_structure_refinement 'SHELXL-97 (Sheldrick, 1997)'
_computing_structure_solution 'SHELXS-97 (Sheldrick, 1990)'
_diffrn_ambient_temperature 110(2)
_diffrn_detector_area_resol_mean 28.5714
_diffrn_measured_fraction_theta_full 0.984
_diffrn_measured_fraction_theta_max 0.958
_diffrn_measurement_device
;
Rigaku AFC11 Saturn724+ (4x4 bin mode)
;
_diffrn_radiation_detector CCD
_diffrn_radiation_monochromator Confocal
_diffrn_radiation_source 'Rotating Anode'
_diffrn_radiation_type 'Mo K\a'
_diffrn_radiation_wavelength 0.710747
_diffrn_reflns_av_R_equivalents 0.1551
_diffrn_reflns_av_unetI/netI 0.1832
_diffrn_reflns_Laue_measured_fraction_full 0.984
_diffrn_reflns_Laue_measured_fraction_max 0.958
_diffrn_reflns_limit_h_max 21
_diffrn_reflns_limit_h_min -21
_diffrn_reflns_limit_k_max 28
_diffrn_reflns_limit_k_min -28
_diffrn_reflns_limit_l_max 31
_diffrn_reflns_limit_l_min -31
_diffrn_reflns_number 79875
_diffrn_reflns_point_group_measured_fraction_full 0.984
_diffrn_reflns_point_group_measured_fraction_max 0.958
_diffrn_reflns_theta_full 25.242
_diffrn_reflns_theta_max 27.233
_diffrn_reflns_theta_min 1.367
_diffrn_source_current 24.0000
_diffrn_source_power 1.2000
_diffrn_source_voltage 50.0000
_exptl_absorpt_coefficient_mu 0.114
_exptl_absorpt_correction_T_max 0.9257
_exptl_absorpt_correction_T_min 0.2576
_exptl_absorpt_correction_type multi-scan
_exptl_crystal_colour 'Clear white'
_exptl_crystal_density_diffrn 1.327
_exptl_crystal_description Needle
_exptl_crystal_F_000 3904
_exptl_crystal_size_max 0.309
_exptl_crystal_size_mid 0.056
_exptl_crystal_size_min 0.032
_refine_diff_density_max 0.568
_refine_diff_density_min -0.352
_refine_diff_density_rms 0.073
_refine_ls_extinction_method none
_refine_ls_goodness_of_fit_ref 1.070
_refine_ls_hydrogen_treatment constr
_refine_ls_matrix_type full
_refine_ls_number_parameters 1206
_refine_ls_number_reflns 20016
_refine_ls_number_restraints 0
_refine_ls_restrained_S_all 1.070
_refine_ls_R_factor_all 0.2555
_refine_ls_R_factor_gt 0.1229
_refine_ls_shift/su_max 0.001
_refine_ls_shift/su_mean 0.000
_refine_ls_structure_factor_coef Fsqd
_refine_ls_weighting_details 'w=1/[\s^2^(Fo^2^)+(0.0641P)^2^+25.7223P] where P=(Fo^2^+2Fc^2^)/3'
_refine_ls_weighting_scheme calc
_refine_ls_wR_factor_gt 0.2082
_refine_ls_wR_factor_ref 0.2581
_reflns_Friedel_coverage 0.000
_reflns_number_gt 8961
_reflns_number_total 20016
_reflns_threshold_expression 'I > 2\s(I)'
_cod_data_source_file c4ob00357h2.cif
_cod_data_source_block shelx
_cod_depositor_comments
;
The following automatic conversions were performed:

'_exptl_absorpt_correction_type' value 'Multi-scan' changed to
'multi-scan' according to
/usr/data/users/saulius/crontab/automatic-downloads/rss-feeds/RSC/lib/dictionaries/cif_core.dic
dictionary named 'cif_core.dic' version 2.4.2 from 2011-04-26.

Automatic conversion script
Id: cif_fix_values 2281 2013-09-26 08:29:07Z andrius 

 Adding full bibliography for 7153852--7153853.cif.
;
_cod_database_code 7153853
_shelx_space_group_comment
;
The symmetry employed for this shelxl refinement is uniquely defined
by the following loop, which should always be used as a source of
symmetry information in preference to the above space-group names.
They are only intended as comments.
;

loop_
_space_group_symop_operation_xyz
'x, y, z'
'-x+1/2, y+1/2, -z+1/2'
'-x, -y, -z'
'x-1/2, -y-1/2, z-1/2'

loop_
_atom_site_label
_atom_site_type_symbol
_atom_site_fract_x
_atom_site_fract_y
_atom_site_fract_z
_atom_site_U_iso_or_equiv
_atom_site_adp_type
_atom_site_occupancy
_atom_site_site_symmetry_order
_atom_site_calc_flag
_atom_site_refinement_flags_posn
_atom_site_refinement_flags_adp
_atom_site_refinement_flags_occupancy
F1A F 0.5092(6) 0.9340(4) 0.0397(7) 0.111(4) Uani 0.81(3) 1 d . . P
F1B F 0.530(3) 0.9191(18) 0.013(3) 0.111(4) Uani 0.19(3) 1 d . . P
F2 F 0.5826(2) 0.44647(16) 0.07748(14) 0.0440(9) Uani 1 1 d . . .
F3 F 0.6272(2) 0.50214(14) -0.19141(14) 0.0437(9) Uani 1 1 d . . .
F4 F 0.6145(3) 0.53564(15) 0.05679(15) 0.0645(13) Uani 1 1 d . . .
F5 F 0.7025(2) 0.47262(14) 0.08787(13) 0.0396(9) Uani 1 1 d . . .
F6 F 0.2598(2) 0.99441(15) -0.14183(15) 0.0531(11) Uani 1 1 d . . .
F7 F 0.3649(3) 1.04550(16) -0.55332(15) 0.0682(13) Uani 1 1 d . . .
F8 F 0.5801(3) 0.56544(13) -0.13872(15) 0.0580(12) Uani 1 1 d . . .
F9 F 0.4126(2) 0.9609(2) -0.57348(15) 0.0612(12) Uani 1 1 d . . .
F10 F 0.7450(3) 0.48345(18) -0.36897(17) 0.0814(16) Uani 1 1 d . . .
F11 F 0.5143(3) 0.40962(19) -0.56247(18) 0.0832(16) Uani 1 1 d . . .
F12 F 0.2856(2) 1.03005(14) -0.06018(16) 0.0551(11) Uani 1 1 d . . .
F13 F 0.2899(2) 0.97595(14) -0.58763(13) 0.0391(9) Uani 1 1 d . . .
F14A F 0.458(3) 0.363(6) -0.514(5) 0.15(5) Uani 0.21(5) 1 d . . P
F14B F 0.4778(8) 0.3244(8) -0.5346(3) 0.069(5) Uani 0.79(5) 1 d . . P
F15 F 0.3748(2) 1.0130(2) -0.31145(17) 0.0733(14) Uani 1 1 d . . .
F17 F 0.7168(3) 0.51722(16) -0.45079(18) 0.0726(14) Uani 1 1 d . . .
F18 F 0.4576(3) 1.04977(17) -0.35874(16) 0.0753(15) Uani 1 1 d . . .
F19 F 0.1853(2) 0.97442(15) -0.08031(16) 0.0487(10) Uani 1 1 d . . .
F22 F 0.8189(3) 0.46521(19) -0.4304(2) 0.0796(15) Uani 1 1 d . . .
F23 F 0.5125(2) 0.48976(16) -0.16939(15) 0.0499(10) Uani 1 1 d . . .
F24A F 0.5509(12) 0.861(2) 0.0033(13) 0.136(12) Uani 0.54(5) 1 d . . P
F24B F 0.5344(16) 0.8382(7) 0.0203(12) 0.085(10) Uani 0.46(5) 1 d . . P
F25 F 0.4776(3) 0.96587(18) -0.32177(17) 0.0719(14) Uani 1 1 d . . .
F26 F 0.5627(4) 0.3264(3) -0.5857(2) 0.109(2) Uani 1 1 d . . .
F27 F 0.4730(4) 0.8573(4) 0.0704(2) 0.137(3) Uani 1 1 d . . .
O1 O 0.2174(2) 0.13508(14) 0.28281(15) 0.0219(8) Uani 1 1 d . . .
O2 O 0.7841(2) 0.63326(14) 0.21957(15) 0.0222(9) Uani 1 1 d . . .
O3 O 0.6949(2) 0.64029(14) 0.27774(15) 0.0233(9) Uani 1 1 d . . .
O4 O 0.29843(19) 0.14471(14) 0.21915(15) 0.0207(8) Uani 1 1 d . . .
N1 N 0.2722(2) 0.76368(16) -0.16962(17) 0.0178(10) Uani 1 1 d . . .
H1 H 0.2520 0.7941 -0.1877 0.021 Uiso 1 1 calc R U .
N2 N 0.2578(2) 0.80365(17) -0.38123(18) 0.0201(10) Uani 1 1 d . . .
H2 H 0.2689 0.8216 -0.3502 0.024 Uiso 1 1 calc R U .
N3 N 0.7291(2) 0.25562(17) -0.33168(17) 0.0195(10) Uani 1 1 d . . .
H3 H 0.7467 0.2869 -0.3138 0.023 Uiso 1 1 calc R U .
N4 N 0.7345(2) 0.30009(16) -0.11898(18) 0.0174(10) Uani 1 1 d . . .
H4 H 0.7276 0.3193 -0.1496 0.021 Uiso 1 1 calc R U .
N5 N 0.0033(3) 0.23387(19) 0.2266(2) 0.0277(11) Uani 1 1 d . . .
N6 N 0.4999(2) 0.23209(18) 0.23872(19) 0.0237(11) Uani 1 1 d . . .
C1 C 0.7824(3) 0.2054(2) -0.1577(2) 0.0195(12) Uani 1 1 d . . .
C2 C 0.2304(3) 0.6892(2) -0.2429(2) 0.0209(12) Uani 1 1 d . . .
C4 C 0.3539(4) 0.9862(3) -0.5516(3) 0.0334(15) Uani 1 1 d . . .
C5 C 0.5372(6) 0.3558(3) -0.5424(3) 0.064(2) Uani 1 1 d . . .
C6 C 0.0563(3) 0.2882(2) 0.2286(3) 0.0320(15) Uani 1 1 d . . .
H6A H 0.0801 0.2896 0.1948 0.038 Uiso 1 1 calc R U .
H6B H 0.0982 0.2832 0.2587 0.038 Uiso 1 1 calc R U .
C7 C 0.2711(3) 0.1161(2) 0.2574(2) 0.0202(12) Uani 1 1 d . . .
C8 C 0.4207(4) 1.0000(2) -0.3479(3) 0.0336(15) Uani 1 1 d . . .
C9 C 0.4395(3) 0.2535(2) 0.1921(2) 0.0230(13) Uani 1 1 d . . .
H9A H 0.4027 0.2212 0.1824 0.028 Uiso 1 1 calc R U .
H9B H 0.4104 0.2863 0.2057 0.028 Uiso 1 1 calc R U .
C10 C 0.3801(3) 0.9701(2) -0.3984(2) 0.0223(13) Uani 1 1 d . . .
C11 C 0.8208(3) 0.1503(2) -0.1477(2) 0.0221(13) Uani 1 1 d . . .
H11 H 0.8388 0.1391 -0.1118 0.026 Uiso 1 1 calc R U .
C12 C 0.3466(3) 0.9640(2) -0.4956(2) 0.0232(13) Uani 1 1 d . . .
C13 C 0.3163(3) 0.7662(2) -0.1185(2) 0.0199(12) Uani 1 1 d . . .
C14 C 0.2652(3) 0.7052(2) -0.1873(2) 0.0177(12) Uani 1 1 d . . .
C15 C 0.7272(3) 0.6131(2) 0.2412(2) 0.0216(13) Uani 1 1 d . . .
C16 C 0.2367(3) 0.7270(2) -0.2870(2) 0.0191(12) Uani 1 1 d . . .
H16 H 0.2579 0.7650 -0.2804 0.023 Uiso 1 1 calc R U .
C17 C 0.7696(3) 0.1834(2) -0.2558(2) 0.0193(12) Uani 1 1 d . . .
C18 C 0.6416(3) 0.4580(2) -0.0031(2) 0.0221(13) Uani 1 1 d . . .
C19 C 0.7597(3) 0.2217(2) -0.2125(2) 0.0162(11) Uani 1 1 d . . .
H19 H 0.7374 0.2591 -0.2202 0.019 Uiso 1 1 calc R U .
C20 C 0.7633(3) 0.2429(2) -0.1123(2) 0.0181(12) Uani 1 1 d . . .
C21 C 0.7435(5) 0.4701(3) -0.4222(3) 0.050(2) Uani 1 1 d . . .
C22 C 0.1763(3) 0.6531(2) -0.3501(2) 0.0284(14) Uani 1 1 d . . .
H22 H 0.1579 0.6407 -0.3857 0.034 Uiso 1 1 calc R U .
C23 C 0.5492(3) 0.0776(2) 0.1793(3) 0.0326(15) Uani 1 1 d . . .
H23A H 0.5795 0.0951 0.1526 0.039 Uiso 1 1 calc R U .
H23B H 0.5858 0.0643 0.2103 0.039 Uiso 1 1 calc R U .
C24 C 0.6886(3) 0.2558(2) -0.3840(2) 0.0195(12) Uani 1 1 d . . .
C25 C 0.5298(3) 0.3398(2) 0.2715(3) 0.0337(15) Uani 1 1 d . . .
H25A H 0.5002 0.3340 0.3022 0.040 Uiso 1 1 calc R U .
H25B H 0.4948 0.3566 0.2412 0.040 Uiso 1 1 calc R U .
C26 C 0.2266(3) 0.7465(2) -0.3875(2) 0.0211(12) Uani 1 1 d . . .
C27 C 0.2604(4) 0.9810(2) -0.0883(3) 0.0340(15) Uani 1 1 d . . .
C28 C 0.7373(3) 0.1979(2) -0.3125(2) 0.0186(12) Uani 1 1 d . . .
C29 C 0.8321(3) 0.1128(2) -0.1901(2) 0.0286(14) Uani 1 1 d . . .
H29 H 0.8572 0.0764 -0.1824 0.034 Uiso 1 1 calc R U .
C30 C 0.5863(4) 0.5066(2) -0.1493(2) 0.0296(14) Uani 1 1 d . . .
C31 C 0.2185(3) 0.7348(2) -0.4433(2) 0.0271(14) Uani 1 1 d . . .
H31 H 0.1986 0.6997 -0.4601 0.033 Uiso 1 1 calc R U .
C32 C 0.3072(3) 0.9111(2) -0.4892(2) 0.0218(13) Uani 1 1 d . . .
H32 H 0.2823 0.8917 -0.5201 0.026 Uiso 1 1 calc R U .
C33 C 0.2120(3) 0.7094(2) -0.3414(2) 0.0215(12) Uani 1 1 d . . .
C34 C 0.6188(3) 0.4714(2) -0.1002(2) 0.0199(12) Uani 1 1 d . . .
C35 C 0.7646(3) 0.2287(2) -0.0572(2) 0.0229(13) Uani 1 1 d . . .
H35 H 0.7812 0.1926 -0.0407 0.027 Uiso 1 1 calc R U .
C36 C 0.7185(3) 0.3219(2) -0.0693(2) 0.0169(11) Uani 1 1 d . . .
C37 C 0.3328(3) 0.8220(2) -0.0886(2) 0.0207(12) Uani 1 1 d . . .
C38 C 0.8070(3) 0.1281(2) -0.2442(2) 0.0243(13) Uani 1 1 d . . .
H38 H 0.8146 0.1020 -0.2725 0.029 Uiso 1 1 calc R U .
C39 C 0.6836(3) 0.3811(2) -0.0633(2) 0.0175(12) Uani 1 1 d . . .
C40 C 0.5609(3) 0.2804(2) 0.2546(2) 0.0276(13) Uani 1 1 d . . .
H40A H 0.5979 0.2655 0.2848 0.033 Uiso 1 1 calc R U .
H40B H 0.5898 0.2871 0.2237 0.033 Uiso 1 1 calc R U .
C41 C 0.2684(3) 0.8275(2) -0.4311(2) 0.0196(12) Uani 1 1 d . . .
C42 C 0.7367(3) 0.2776(2) -0.0307(2) 0.0253(13) Uani 1 1 d . . .
H42 H 0.7312 0.2801 0.0065 0.030 Uiso 1 1 calc R U .
C43 C 0.3371(3) 0.7078(2) -0.1037(2) 0.0232(13) Uani 1 1 d . . .
H43 H 0.3669 0.6957 -0.0712 0.028 Uiso 1 1 calc R U .
C44 C 0.1682(3) 0.6161(2) -0.3063(2) 0.0290(14) Uani 1 1 d . . .
H44 H 0.1443 0.5790 -0.3128 0.035 Uiso 1 1 calc R U .
C45 C 0.3050(3) 0.6707(2) -0.1467(2) 0.0229(13) Uani 1 1 d . . .
H45 H 0.3099 0.6293 -0.1476 0.027 Uiso 1 1 calc R U .
C46 C 0.6546(3) 0.4168(2) -0.1085(2) 0.0190(12) Uani 1 1 d . . .
H46 H 0.6592 0.4040 -0.1440 0.023 Uiso 1 1 calc R U .
C47 C 0.7148(3) 0.3633(2) -0.4048(2) 0.0287(14) Uani 1 1 d . . .
H47 H 0.7534 0.3652 -0.3746 0.034 Uiso 1 1 calc R U .
C48 C 0.4708(3) 0.2742(2) 0.1404(2) 0.0281(14) Uani 1 1 d . . .
H48A H 0.4999 0.2419 0.1262 0.034 Uiso 1 1 calc R U .
H48B H 0.5066 0.3074 0.1493 0.034 Uiso 1 1 calc R U .
C49 C 0.4972(3) 0.1254(2) 0.1987(3) 0.0367(16) Uani 1 1 d . . .
H49A H 0.4693 0.1093 0.2274 0.044 Uiso 1 1 calc R U .
H49B H 0.4588 0.1379 0.1684 0.044 Uiso 1 1 calc R U .
C50 C 0.4168(3) 0.8783(2) -0.0197(2) 0.0312(14) Uani 1 1 d . . .
C51 C 0.3087(3) 0.9271(2) -0.0722(2) 0.0255(13) Uani 1 1 d . . .
C52 C 0.3402(3) 0.9176(2) -0.3914(2) 0.0212(12) Uani 1 1 d . . .
H52 H 0.3376 0.9032 -0.3561 0.025 Uiso 1 1 calc R U .
C53 C 0.6771(3) 0.4034(2) -0.0105(2) 0.0203(12) Uani 1 1 d . . .
H53 H 0.6970 0.3810 0.0202 0.024 Uiso 1 1 calc R U .
C54 C 0.1947(3) 0.6328(2) -0.2529(2) 0.0260(13) Uani 1 1 d . . .
H54 H 0.1890 0.6071 -0.2238 0.031 Uiso 1 1 calc R U .
C55 C 0.3038(3) 0.8861(2) -0.4369(2) 0.0200(12) Uani 1 1 d . . .
C56 C 0.2894(3) 0.8740(2) -0.1005(2) 0.0225(13) Uani 1 1 d . . .
H56 H 0.2465 0.8733 -0.1278 0.027 Uiso 1 1 calc R U .
C57 C 0.3846(3) 0.9934(2) -0.4502(2) 0.0257(13) Uani 1 1 d . . .
H57 H 0.4127 1.0283 -0.4543 0.031 Uiso 1 1 calc R U .
C58 C 0.4051(3) 0.2938(2) 0.0966(2) 0.0293(14) Uani 1 1 d . . .
H58A H 0.3726 0.2595 0.0850 0.035 Uiso 1 1 calc R U .
H58B H 0.3725 0.3229 0.1123 0.035 Uiso 1 1 calc R U .
C59 C 0.0151(3) 0.1194(2) 0.2191(3) 0.0363(15) Uani 1 1 d . . .
H59A H -0.0392 0.1212 0.2026 0.044 Uiso 1 1 calc R U .
H59B H 0.0161 0.1083 0.2575 0.044 Uiso 1 1 calc R U .
C60 C 0.5455(3) 0.1788(2) 0.2207(2) 0.0260(13) Uani 1 1 d . . .
H60A H 0.5763 0.1921 0.1925 0.031 Uiso 1 1 calc R U .
H60B H 0.5820 0.1657 0.2519 0.031 Uiso 1 1 calc R U .
C61 C 0.3973(3) 0.8257(2) -0.0470(2) 0.0278(14) Uani 1 1 d . . .
H61 H 0.4275 0.7918 -0.0379 0.033 Uiso 1 1 calc R U .
C62 C 0.6119(3) 0.4925(2) -0.0480(2) 0.0230(13) Uani 1 1 d . . .
H62 H 0.5878 0.5290 -0.0432 0.028 Uiso 1 1 calc R U .
C63 C 0.5979(3) 0.3833(2) 0.2881(3) 0.0396(16) Uani 1 1 d . . .
H63A H 0.6312 0.3673 0.3197 0.048 Uiso 1 1 calc R U .
H63B H 0.6292 0.3869 0.2581 0.048 Uiso 1 1 calc R U .
C64 C 0.4560(3) 0.2155(2) 0.2863(2) 0.0253(13) Uani 1 1 d . . .
H64A H 0.4268 0.2504 0.2956 0.030 Uiso 1 1 calc R U .
H64B H 0.4180 0.1849 0.2737 0.030 Uiso 1 1 calc R U .
C65 C 0.6740(3) 0.3099(2) -0.4164(2) 0.0253(13) Uani 1 1 d . . .
C66 C 0.7027(3) 0.1609(2) -0.3535(2) 0.0235(13) Uani 1 1 d . . .
H66 H 0.7005 0.1194 -0.3520 0.028 Uiso 1 1 calc R U .
C67 C 0.6715(3) 0.1963(2) -0.3978(2) 0.0270(14) Uani 1 1 d . . .
H67 H 0.6441 0.1826 -0.4306 0.032 Uiso 1 1 calc R U .
C68 C 0.5057(4) 0.0243(3) 0.1538(3) 0.054(2) Uani 1 1 d . . .
H68A H 0.5424 -0.0038 0.1421 0.081 Uiso 1 1 calc R U .
H68B H 0.4698 0.0368 0.1227 0.081 Uiso 1 1 calc R U .
H68C H 0.4772 0.0056 0.1804 0.081 Uiso 1 1 calc R U .
C69 C 0.6157(4) 0.3094(3) -0.4624(2) 0.0346(15) Uani 1 1 d . . .
H69 H 0.5871 0.2746 -0.4711 0.041 Uiso 1 1 calc R U .
C70 C 0.3055(4) 0.0549(2) 0.2720(3) 0.0380(16) Uani 1 1 d . . .
H70A H 0.3257 0.0539 0.3104 0.057 Uiso 1 1 calc R U .
H70B H 0.3472 0.0470 0.2505 0.057 Uiso 1 1 calc R U .
H70C H 0.2655 0.0251 0.2644 0.057 Uiso 1 1 calc R U .
C71 C 0.6987(4) 0.4136(3) -0.4374(2) 0.0353(15) Uani 1 1 d . . .
C72 C 0.0755(4) 0.3982(3) 0.2526(3) 0.0382(16) Uani 1 1 d . . .
H72A H 0.1170 0.3963 0.2293 0.046 Uiso 1 1 calc R U .
H72B H 0.0494 0.4365 0.2463 0.046 Uiso 1 1 calc R U .
C73 C 0.2451(3) 0.7845(2) -0.4706(2) 0.0270(13) Uani 1 1 d . . .
H73 H 0.2467 0.7880 -0.5082 0.032 Uiso 1 1 calc R U .
C74 C -0.0309(3) 0.2256(2) 0.2800(2) 0.0274(14) Uani 1 1 d . . .
H74A H -0.0639 0.1902 0.2767 0.033 Uiso 1 1 calc R U .
H74B H -0.0644 0.2596 0.2850 0.033 Uiso 1 1 calc R U .
C75 C 0.0282(3) 0.2193(3) 0.3312(2) 0.0335(15) Uani 1 1 d . . .
H75A H 0.0615 0.2544 0.3351 0.040 Uiso 1 1 calc R U .
H75B H 0.0612 0.1848 0.3273 0.040 Uiso 1 1 calc R U .
C76 C -0.0438(3) 0.2402(3) 0.1224(2) 0.0387(16) Uani 1 1 d . . .
H76A H 0.0028 0.2645 0.1212 0.046 Uiso 1 1 calc R U .
H76B H -0.0313 0.1996 0.1124 0.046 Uiso 1 1 calc R U .
C77 C 0.0534(3) 0.1800(2) 0.2152(2) 0.0275(14) Uani 1 1 d . . .
H77A H 0.0683 0.1843 0.1786 0.033 Uiso 1 1 calc R U .
H77B H 0.1011 0.1809 0.2410 0.033 Uiso 1 1 calc R U .
C78 C -0.0653(3) 0.2403(3) 0.1810(2) 0.0296(14) Uani 1 1 d . . .
H78A H -0.0923 0.2775 0.1867 0.036 Uiso 1 1 calc R U .
H78B H -0.1018 0.2079 0.1843 0.036 Uiso 1 1 calc R U .
C79 C 0.5036(3) 0.1934(2) 0.3382(2) 0.0280(13) Uani 1 1 d . . .
H79A H 0.5443 0.2221 0.3505 0.034 Uiso 1 1 calc R U .
H79B H 0.5284 0.1557 0.3311 0.034 Uiso 1 1 calc R U .
C80 C 0.4500(3) 0.1848(3) 0.3827(2) 0.0363(15) Uani 1 1 d . . .
H80A H 0.4241 0.2225 0.3882 0.044 Uiso 1 1 calc R U .
H80B H 0.4097 0.1559 0.3697 0.044 Uiso 1 1 calc R U .
C81 C 0.6946(4) 0.5528(2) 0.2229(3) 0.0361(15) Uani 1 1 d . . .
H81A H 0.6412 0.5499 0.2302 0.054 Uiso 1 1 calc R U .
H81B H 0.7253 0.5219 0.2425 0.054 Uiso 1 1 calc R U .
H81C H 0.6964 0.5482 0.1841 0.054 Uiso 1 1 calc R U .
C82 C 0.6003(4) 0.3595(3) -0.4947(2) 0.0423(17) Uani 1 1 d . . .
C83 C -0.0118(3) 0.2119(2) 0.3826(2) 0.0339(15) Uani 1 1 d . . .
H83A H 0.0278 0.2134 0.4145 0.041 Uiso 1 1 calc R U .
H83B H -0.0470 0.2454 0.3851 0.041 Uiso 1 1 calc R U .
C84 C 0.0161(3) 0.3480(2) 0.2358(3) 0.0440(18) Uani 1 1 d . . .
H84A H -0.0187 0.3439 0.2637 0.053 Uiso 1 1 calc R U .
H84B H -0.0154 0.3587 0.2015 0.053 Uiso 1 1 calc R U .
C85 C 0.4880(4) 0.8799(3) 0.0224(3) 0.0468(19) Uani 1 1 d . . .
C86 C 0.3727(3) 0.9300(2) -0.0316(2) 0.0302(14) Uani 1 1 d . . .
H86 H 0.3857 0.9654 -0.0128 0.036 Uiso 1 1 calc R U .
C87 C -0.0578(3) 0.1545(2) 0.3844(3) 0.0355(15) Uani 1 1 d . . .
H87A H -0.0787 0.1519 0.4187 0.053 Uiso 1 1 calc R U .
H87B H -0.0239 0.1210 0.3808 0.053 Uiso 1 1 calc R U .
H87C H -0.1000 0.1541 0.3547 0.053 Uiso 1 1 calc R U .
C88 C 0.4358(3) 0.3208(3) 0.0471(2) 0.0362(15) Uani 1 1 d . . .
H88A H 0.3926 0.3346 0.0215 0.054 Uiso 1 1 calc R U .
H88B H 0.4647 0.2912 0.0298 0.054 Uiso 1 1 calc R U .
H88C H 0.4696 0.3539 0.0586 0.054 Uiso 1 1 calc R U .
C89 C -0.1091(4) 0.2640(3) 0.0804(3) 0.0399(16) Uani 1 1 d . . .
H89A H -0.0998 0.2514 0.0439 0.048 Uiso 1 1 calc R U .
H89B H -0.1586 0.2469 0.0876 0.048 Uiso 1 1 calc R U .
C90 C 0.1115(4) 0.3946(3) 0.3119(3) 0.052(2) Uani 1 1 d . . .
H90A H 0.1466 0.4277 0.3202 0.079 Uiso 1 1 calc R U .
H90B H 0.1399 0.3578 0.3180 0.079 Uiso 1 1 calc R U .
H90C H 0.0708 0.3961 0.3353 0.079 Uiso 1 1 calc R U .
C91 C 0.6418(4) 0.4126(3) -0.4829(3) 0.0447(18) Uani 1 1 d . . .
H91 H 0.6315 0.4463 -0.5050 0.054 Uiso 1 1 calc R U .
C92 C 0.0588(4) 0.0723(3) 0.1895(3) 0.0426(17) Uani 1 1 d . . .
H92A H 0.1141 0.0825 0.1940 0.051 Uiso 1 1 calc R U .
H92B H 0.0537 0.0339 0.2073 0.051 Uiso 1 1 calc R U .
C93 C 0.4915(4) 0.1636(3) 0.4377(3) 0.0439(17) Uani 1 1 d . . .
H93A H 0.4547 0.1615 0.4639 0.066 Uiso 1 1 calc R U .
H93B H 0.5327 0.1911 0.4506 0.066 Uiso 1 1 calc R U .
H93C H 0.5135 0.1246 0.4335 0.066 Uiso 1 1 calc R U .
C94 C -0.1150(4) 0.3309(3) 0.0816(3) 0.0505(19) Uani 1 1 d . . .
H94A H -0.1529 0.3442 0.0519 0.076 Uiso 1 1 calc R U .
H94B H -0.0648 0.3481 0.0778 0.076 Uiso 1 1 calc R U .
H94C H -0.1310 0.3433 0.1160 0.076 Uiso 1 1 calc R U .
C95 C 0.0316(5) 0.0656(3) 0.1303(3) 0.062(2) Uani 1 1 d . . .
H95A H 0.0602 0.0339 0.1155 0.094 Uiso 1 1 calc R U .
H95B H 0.0403 0.1023 0.1116 0.094 Uiso 1 1 calc R U .
H95C H -0.0234 0.0563 0.1251 0.094 Uiso 1 1 calc R U .
C96 C 0.5696(4) 0.4439(3) 0.3022(3) 0.0482(18) Uani 1 1 d . . .
H96A H 0.6137 0.4698 0.3119 0.072 Uiso 1 1 calc R U .
H96B H 0.5400 0.4407 0.3327 0.072 Uiso 1 1 calc R U .
H96C H 0.5369 0.4601 0.2710 0.072 Uiso 1 1 calc R U .
C97 C 0.6343(4) 0.4785(2) 0.0537(2) 0.0316(15) Uani 1 1 d . . .

loop_
_atom_site_aniso_label
_atom_site_aniso_U_11
_atom_site_aniso_U_22
_atom_site_aniso_U_33
_atom_site_aniso_U_23
_atom_site_aniso_U_13
_atom_site_aniso_U_12
F1A 0.118(6) 0.036(4) 0.147(9) -0.041(5) -0.105(6) 0.016(4)
F1B 0.118(6) 0.036(4) 0.147(9) -0.041(5) -0.105(6) 0.016(4)
F2 0.043(2) 0.056(2) 0.036(2) -0.0066(18) 0.0148(18) -0.0099(19)
F3 0.060(3) 0.0352(19) 0.039(2) 0.0131(16) 0.0214(19) 0.0156(18)
F4 0.130(4) 0.0280(19) 0.037(2) -0.0075(17) 0.015(2) 0.036(2)
F5 0.044(2) 0.041(2) 0.033(2) -0.0125(16) 0.0037(18) -0.0082(17)
F6 0.078(3) 0.033(2) 0.048(2) 0.0158(17) 0.002(2) 0.0195(19)
F7 0.124(4) 0.036(2) 0.044(2) 0.0076(18) 0.006(2) -0.036(2)
F8 0.116(4) 0.0142(17) 0.043(2) 0.0048(16) 0.004(2) 0.018(2)
F9 0.045(2) 0.098(3) 0.044(2) 0.014(2) 0.019(2) 0.019(2)
F10 0.147(5) 0.049(2) 0.044(3) -0.004(2) -0.006(3) -0.051(3)
F11 0.103(4) 0.058(3) 0.073(3) 0.027(2) -0.048(3) -0.021(3)
F12 0.065(3) 0.0221(18) 0.072(3) -0.0115(18) -0.017(2) 0.0108(18)
F13 0.047(2) 0.0331(19) 0.035(2) 0.0029(16) 0.0002(18) 0.0011(16)
F14A 0.08(2) 0.15(7) 0.20(7) 0.13(7) -0.09(3) -0.03(3)
F14B 0.049(6) 0.063(8) 0.083(5) 0.035(4) -0.036(4) -0.038(5)
F15 0.062(3) 0.096(3) 0.065(3) -0.059(3) 0.022(2) -0.014(2)
F17 0.096(4) 0.033(2) 0.078(3) 0.019(2) -0.028(3) -0.024(2)
F18 0.129(4) 0.045(2) 0.048(3) -0.001(2) -0.003(3) -0.058(3)
F19 0.038(2) 0.035(2) 0.072(3) -0.0024(18) 0.004(2) 0.0179(17)
F22 0.055(3) 0.066(3) 0.113(4) 0.015(3) -0.010(3) -0.035(2)
F23 0.038(2) 0.058(2) 0.050(2) 0.0234(19) -0.0062(19) 0.0014(19)
F24A 0.026(7) 0.27(3) 0.107(14) -0.108(18) -0.016(8) 0.043(14)
F24B 0.077(15) 0.034(10) 0.121(18) -0.041(7) -0.079(13) 0.046(7)
F25 0.080(3) 0.052(2) 0.071(3) -0.023(2) -0.039(3) 0.012(2)
F26 0.144(5) 0.111(4) 0.060(3) -0.029(3) -0.036(3) 0.009(4)
F27 0.116(5) 0.218(8) 0.064(4) 0.033(5) -0.035(4) -0.005(5)
O1 0.021(2) 0.0123(17) 0.033(2) -0.0026(16) 0.0062(18) 0.0003(16)
O2 0.025(2) 0.0138(17) 0.029(2) 0.0046(16) 0.0068(18) 0.0013(16)
O3 0.020(2) 0.0167(18) 0.034(2) -0.0039(17) 0.0064(18) -0.0012(16)
O4 0.016(2) 0.0143(18) 0.033(2) 0.0058(16) 0.0082(17) 0.0015(15)
N1 0.017(2) 0.007(2) 0.030(3) 0.0017(18) 0.006(2) 0.0020(17)
N2 0.013(2) 0.017(2) 0.030(3) -0.005(2) 0.002(2) 0.0016(18)
N3 0.015(2) 0.015(2) 0.029(3) -0.0094(19) 0.003(2) -0.0022(18)
N4 0.015(2) 0.010(2) 0.027(3) 0.0001(18) 0.003(2) 0.0024(17)
N5 0.016(3) 0.025(2) 0.041(3) 0.015(2) 0.003(2) -0.001(2)
N6 0.013(2) 0.017(2) 0.042(3) -0.003(2) 0.007(2) 0.0051(18)
C1 0.011(3) 0.013(2) 0.035(3) 0.002(2) 0.002(2) -0.007(2)
C2 0.014(3) 0.013(3) 0.037(3) -0.001(2) 0.007(3) -0.002(2)
C4 0.039(4) 0.027(3) 0.036(4) 0.002(3) 0.007(3) -0.003(3)
C5 0.094(7) 0.043(5) 0.048(5) 0.013(4) -0.021(5) -0.002(5)
C6 0.017(3) 0.029(3) 0.051(4) 0.014(3) 0.007(3) -0.003(2)
C7 0.016(3) 0.008(2) 0.036(3) -0.004(2) -0.003(3) 0.000(2)
C8 0.052(4) 0.016(3) 0.034(4) -0.011(3) 0.010(3) 0.002(3)
C9 0.010(3) 0.015(3) 0.044(4) 0.001(2) 0.006(3) 0.005(2)
C10 0.023(3) 0.015(3) 0.030(3) -0.007(2) 0.006(3) 0.004(2)
C11 0.015(3) 0.015(3) 0.036(3) 0.005(2) 0.003(3) 0.004(2)
C12 0.024(3) 0.015(3) 0.032(3) -0.001(2) 0.010(3) 0.003(2)
C13 0.017(3) 0.019(3) 0.024(3) 0.003(2) 0.003(2) -0.001(2)
C14 0.014(3) 0.008(2) 0.032(3) 0.003(2) 0.005(2) 0.002(2)
C15 0.022(3) 0.014(3) 0.028(3) 0.000(2) -0.002(3) 0.001(2)
C16 0.014(3) 0.011(2) 0.033(3) -0.004(2) 0.006(2) 0.002(2)
C17 0.013(3) 0.012(2) 0.034(3) -0.001(2) 0.009(2) -0.002(2)
C18 0.024(3) 0.016(3) 0.028(3) -0.003(2) 0.012(3) -0.007(2)
C19 0.011(3) 0.007(2) 0.031(3) -0.001(2) 0.004(2) 0.000(2)
C20 0.008(3) 0.011(2) 0.035(3) 0.001(2) 0.002(2) 0.002(2)
C21 0.068(6) 0.035(4) 0.041(4) 0.004(3) -0.014(4) -0.020(4)
C22 0.024(3) 0.023(3) 0.039(4) -0.004(3) 0.005(3) -0.003(2)
C23 0.029(4) 0.021(3) 0.049(4) -0.001(3) 0.013(3) 0.004(3)
C24 0.017(3) 0.020(3) 0.024(3) -0.001(2) 0.010(2) -0.002(2)
C25 0.022(3) 0.025(3) 0.054(4) -0.006(3) 0.005(3) 0.003(3)
C26 0.014(3) 0.013(3) 0.036(4) -0.006(2) 0.002(2) 0.000(2)
C27 0.046(4) 0.019(3) 0.036(4) 0.000(3) 0.002(3) 0.007(3)
C28 0.018(3) 0.011(2) 0.029(3) -0.002(2) 0.009(2) 0.002(2)
C29 0.030(4) 0.009(3) 0.047(4) 0.001(3) 0.007(3) 0.008(2)
C30 0.039(4) 0.015(3) 0.036(4) 0.001(3) 0.009(3) 0.006(3)
C31 0.020(3) 0.024(3) 0.038(4) -0.018(3) 0.007(3) -0.008(2)
C32 0.018(3) 0.017(3) 0.031(3) -0.006(2) 0.006(3) 0.007(2)
C33 0.012(3) 0.013(2) 0.039(4) -0.004(2) 0.004(3) 0.001(2)
C34 0.019(3) 0.013(2) 0.029(3) 0.001(2) 0.005(2) -0.001(2)
C35 0.027(3) 0.011(2) 0.031(3) 0.006(2) 0.006(3) 0.005(2)
C36 0.011(3) 0.015(3) 0.025(3) -0.005(2) 0.005(2) -0.002(2)
C37 0.016(3) 0.018(3) 0.029(3) 0.000(2) 0.008(3) 0.000(2)
C38 0.021(3) 0.016(3) 0.038(4) -0.004(2) 0.011(3) 0.000(2)
C39 0.016(3) 0.013(2) 0.024(3) -0.002(2) 0.007(2) -0.002(2)
C40 0.013(3) 0.025(3) 0.045(4) 0.000(3) 0.006(3) -0.003(2)
C41 0.014(3) 0.018(3) 0.027(3) 0.001(2) 0.003(2) 0.002(2)
C42 0.033(3) 0.019(3) 0.024(3) 0.001(2) 0.003(3) 0.004(2)
C43 0.021(3) 0.018(3) 0.032(3) 0.006(2) 0.010(3) 0.002(2)
C44 0.025(3) 0.013(3) 0.050(4) -0.008(3) 0.009(3) -0.006(2)
C45 0.024(3) 0.011(2) 0.035(3) 0.002(2) 0.011(3) 0.000(2)
C46 0.015(3) 0.014(3) 0.027(3) -0.001(2) 0.003(2) -0.005(2)
C47 0.032(4) 0.027(3) 0.027(3) 0.001(3) 0.005(3) -0.004(3)
C48 0.016(3) 0.020(3) 0.049(4) -0.001(3) 0.008(3) 0.002(2)
C49 0.029(4) 0.021(3) 0.063(5) -0.006(3) 0.016(3) -0.001(3)
C50 0.035(4) 0.024(3) 0.034(4) -0.003(3) 0.002(3) 0.001(3)
C51 0.029(3) 0.014(3) 0.034(3) 0.001(2) 0.008(3) 0.004(2)
C52 0.020(3) 0.015(3) 0.029(3) -0.005(2) 0.008(3) 0.006(2)
C53 0.019(3) 0.015(3) 0.026(3) 0.005(2) 0.003(2) 0.002(2)
C54 0.022(3) 0.015(3) 0.042(4) 0.002(3) 0.005(3) -0.002(2)
C55 0.013(3) 0.019(3) 0.029(3) -0.006(2) 0.005(2) 0.006(2)
C56 0.018(3) 0.020(3) 0.031(3) 0.002(2) 0.007(3) 0.001(2)
C57 0.030(3) 0.011(3) 0.036(4) -0.007(2) 0.007(3) 0.001(2)
C58 0.023(3) 0.022(3) 0.042(4) 0.002(3) 0.003(3) 0.002(2)
C59 0.025(4) 0.032(3) 0.054(4) 0.008(3) 0.010(3) -0.003(3)
C60 0.016(3) 0.023(3) 0.040(4) -0.003(3) 0.009(3) 0.002(2)
C61 0.029(3) 0.018(3) 0.035(3) 0.002(3) 0.002(3) 0.009(2)
C62 0.024(3) 0.012(3) 0.034(3) -0.002(2) 0.008(3) 0.002(2)
C63 0.028(4) 0.027(3) 0.064(5) -0.019(3) 0.005(3) 0.000(3)
C64 0.019(3) 0.019(3) 0.040(4) -0.001(3) 0.013(3) -0.006(2)
C65 0.028(3) 0.022(3) 0.027(3) -0.004(2) 0.008(3) -0.009(2)
C66 0.028(3) 0.014(3) 0.030(3) -0.009(2) 0.011(3) 0.001(2)
C67 0.029(3) 0.020(3) 0.034(3) -0.015(3) 0.012(3) -0.004(2)
C68 0.048(5) 0.021(3) 0.094(6) -0.013(4) 0.011(4) 0.000(3)
C69 0.042(4) 0.029(3) 0.032(4) 0.001(3) 0.000(3) -0.016(3)
C70 0.036(4) 0.025(3) 0.055(4) 0.014(3) 0.013(3) 0.010(3)
C71 0.039(4) 0.031(3) 0.034(4) 0.002(3) 0.001(3) -0.019(3)
C72 0.033(4) 0.026(3) 0.056(4) 0.006(3) 0.004(3) 0.001(3)
C73 0.023(3) 0.029(3) 0.029(3) -0.007(3) 0.005(3) -0.006(3)
C74 0.019(3) 0.026(3) 0.038(4) 0.011(3) 0.007(3) 0.001(2)
C75 0.024(3) 0.032(3) 0.045(4) 0.012(3) 0.008(3) -0.001(3)
C76 0.020(3) 0.050(4) 0.047(4) 0.020(3) 0.006(3) 0.004(3)
C77 0.017(3) 0.028(3) 0.039(4) 0.008(3) 0.007(3) 0.003(2)
C78 0.010(3) 0.034(3) 0.045(4) 0.014(3) 0.004(3) -0.001(2)
C79 0.026(3) 0.022(3) 0.037(4) 0.002(3) 0.007(3) 0.004(2)
C80 0.029(4) 0.034(3) 0.046(4) 0.002(3) 0.007(3) 0.004(3)
C81 0.041(4) 0.024(3) 0.045(4) -0.010(3) 0.013(3) -0.011(3)
C82 0.051(4) 0.045(4) 0.027(4) 0.008(3) -0.007(3) -0.013(3)
C83 0.034(4) 0.028(3) 0.040(4) 0.007(3) 0.005(3) 0.011(3)
C84 0.025(4) 0.031(3) 0.075(5) 0.020(3) 0.004(3) 0.004(3)
C85 0.058(5) 0.034(4) 0.043(5) -0.011(3) -0.017(4) 0.002(4)
C86 0.035(4) 0.019(3) 0.035(4) -0.005(3) 0.002(3) 0.001(3)
C87 0.036(4) 0.027(3) 0.045(4) 0.011(3) 0.016(3) 0.001(3)
C88 0.034(4) 0.029(3) 0.046(4) 0.001(3) 0.003(3) 0.002(3)
C89 0.029(4) 0.040(4) 0.049(4) 0.011(3) -0.002(3) -0.001(3)
C90 0.060(5) 0.035(4) 0.060(5) -0.005(3) -0.001(4) 0.027(3)
C91 0.056(5) 0.038(4) 0.038(4) 0.017(3) -0.005(3) -0.020(3)
C92 0.041(4) 0.032(3) 0.055(5) -0.001(3) 0.005(3) -0.014(3)
C93 0.037(4) 0.042(4) 0.054(4) 0.002(3) 0.011(3) 0.010(3)
C94 0.042(4) 0.048(4) 0.059(5) 0.016(4) -0.001(4) -0.002(3)
C95 0.065(5) 0.053(5) 0.069(6) 0.008(4) 0.004(4) -0.010(4)
C96 0.049(5) 0.038(4) 0.057(5) -0.002(3) 0.006(4) -0.003(3)
C97 0.038(4) 0.023(3) 0.034(4) -0.007(3) 0.007(3) 0.005(3)

loop_
_atom_type_symbol
_atom_type_description
_atom_type_scat_dispersion_real
_atom_type_scat_dispersion_imag
_atom_type_scat_source
C C 0.0033 0.0016 'International Tables Vol C Tables 4.2.6.8 and 6.1.1.4'
H H 0.0000 0.0000 'International Tables Vol C Tables 4.2.6.8 and 6.1.1.4'
N N 0.0061 0.0033 'International Tables Vol C Tables 4.2.6.8 and 6.1.1.4'
O O 0.0106 0.0060 'International Tables Vol C Tables 4.2.6.8 and 6.1.1.4'
F F 0.0171 0.0103 'International Tables Vol C Tables 4.2.6.8 and 6.1.1.4'

loop_
_geom_angle_atom_site_label_1
_geom_angle_atom_site_label_2
_geom_angle_atom_site_label_3
_geom_angle
F1B F1A C85 61(4)
F1A F1B C85 80(6)
F1A F1B F24A 131(7)
C85 F1B F24A 61(2)
F14B F14A C5 52(5)
F14A F14B C5 87(2)
F24B F24A C85 68(2)
F24B F24A F1B 115(5)
C85 F24A F1B 52(3)
F24A F24B C85 78(2)
F24A F24B F27 122(3)
C85 F24B F27 48.8(12)
C85 F27 F24B 44.0(7)
C14 N1 C13 109.8(4)
C41 N2 C26 110.8(4)
C28 N3 C24 109.8(4)
C36 N4 C20 109.5(4)
C6 N5 C74 111.6(4)
C6 N5 C78 110.7(4)
C74 N5 C78 107.2(4)
C6 N5 C77 106.7(4)
C74 N5 C77 110.7(4)
C78 N5 C77 110.0(4)
C64 N6 C9 107.2(4)
C64 N6 C40 111.8(4)
C9 N6 C40 110.5(4)
C64 N6 C60 111.0(4)
C9 N6 C60 110.9(4)
C40 N6 C60 105.4(4)
C19 C1 C11 117.6(5)
C19 C1 C20 121.3(4)
C11 C1 C20 121.0(5)
C16 C2 C54 119.0(5)
C16 C2 C14 120.9(4)
C54 C2 C14 119.9(5)
F9 C4 F13 105.3(5)
F9 C4 F7 107.0(5)
F13 C4 F7 104.9(5)
F9 C4 C12 113.0(5)
F13 C4 C12 113.2(5)
F7 C4 C12 112.9(5)
F14B C5 F11 110.2(11)
F14B C5 F26 101.3(9)
F11 C5 F26 104.8(6)
F14B C5 C82 115.4(7)
F11 C5 C82 112.8(6)
F26 C5 C82 111.3(7)
F14B C5 F14A 42(4)
F11 C5 F14A 81(3)
F26 C5 F14A 139(5)
C82 C5 F14A 103(3)
N5 C6 C84 115.3(4)
O1 C7 O4 124.2(4)
O1 C7 C70 118.5(5)
O4 C7 C70 117.3(5)
F15 C8 F18 107.4(5)
F15 C8 F25 105.6(5)
F18 C8 F25 103.7(5)
F15 C8 C10 114.1(5)
F18 C8 C10 113.2(5)
F25 C8 C10 112.1(4)
C48 C9 N6 116.4(4)
C52 C10 C57 121.6(5)
C52 C10 C8 117.5(5)
C57 C10 C8 121.0(5)
C29 C11 C1 120.9(5)
C32 C12 C57 120.1(5)
C32 C12 C4 119.6(5)
C57 C12 C4 120.0(5)
N1 C13 C43 107.1(4)
N1 C13 C37 122.6(4)
C43 C13 C37 130.3(5)
C45 C14 N1 106.8(4)
C45 C14 C2 130.3(4)
N1 C14 C2 122.3(4)
O2 C15 O3 124.3(5)
O2 C15 C81 118.4(5)
O3 C15 C81 117.3(5)
C2 C16 C33 121.7(5)
C19 C17 C38 118.9(5)
C19 C17 C28 121.4(4)
C38 C17 C28 119.6(5)
C62 C18 C53 120.6(5)
C62 C18 C97 120.5(5)
C53 C18 C97 118.9(5)
C17 C19 C1 121.8(4)
N4 C20 C35 106.9(4)
N4 C20 C1 123.6(5)
C35 C20 C1 129.3(4)
F17 C21 F10 107.7(6)
F17 C21 F22 105.3(6)
F10 C21 F22 105.5(6)
F17 C21 C71 114.2(6)
F10 C21 C71 112.0(6)
F22 C21 C71 111.6(6)
C44 C22 C33 120.4(5)
C68 C23 C49 114.2(5)
N3 C24 C67 106.8(4)
N3 C24 C65 122.9(4)
C67 C24 C65 130.2(5)
C40 C25 C63 110.1(4)
C31 C26 N2 105.8(5)
C31 C26 C33 131.2(5)
N2 C26 C33 122.9(5)
F12 C27 F19 105.6(5)
F12 C27 F6 106.4(5)
F19 C27 F6 106.3(5)
F12 C27 C51 113.2(5)
F19 C27 C51 112.8(5)
F6 C27 C51 112.0(5)
N3 C28 C66 107.3(5)
N3 C28 C17 122.8(4)
C66 C28 C17 129.6(5)
C11 C29 C38 121.3(5)
F3 C30 F8 106.6(5)
F3 C30 F23 105.1(5)
F8 C30 F23 104.4(5)
F3 C30 C34 114.2(5)
F8 C30 C34 113.1(5)
F23 C30 C34 112.6(5)
C26 C31 C73 108.9(5)
C12 C32 C55 121.6(5)
C16 C33 C22 118.0(5)
C16 C33 C26 121.3(4)
C22 C33 C26 120.7(5)
C62 C34 C46 121.7(5)
C62 C34 C30 120.1(5)
C46 C34 C30 118.3(5)
C20 C35 C42 108.2(4)
N4 C36 C42 107.6(4)
N4 C36 C39 122.7(4)
C42 C36 C39 129.7(5)
C56 C37 C61 117.0(5)
C56 C37 C13 123.1(5)
C61 C37 C13 119.9(5)
C29 C38 C17 119.3(5)
C46 C39 C53 117.5(4)
C46 C39 C36 122.9(5)
C53 C39 C36 119.6(5)
C25 C40 N6 115.9(4)
N2 C41 C73 107.1(4)
N2 C41 C55 122.9(5)
C73 C41 C55 129.8(5)
C36 C42 C35 107.9(5)
C13 C43 C45 107.2(5)
C22 C44 C54 121.5(5)
C14 C45 C43 109.1(4)
C34 C46 C39 120.2(5)
C71 C47 C65 121.2(5)
C9 C48 C58 111.6(4)
C23 C49 C60 110.5(5)
C61 C50 C86 121.1(5)
C61 C50 C85 118.9(5)
C86 C50 C85 120.1(5)
C86 C51 C56 120.9(5)
C86 C51 C27 121.1(5)
C56 C51 C27 117.9(5)
C10 C52 C55 120.5(5)
C18 C53 C39 121.4(5)
C44 C54 C2 119.3(5)
C52 C55 C32 117.3(5)
C52 C55 C41 121.6(5)
C32 C55 C41 120.9(5)
C37 C56 C51 121.3(5)
C12 C57 C10 118.9(5)
C88 C58 C48 112.3(5)
C77 C59 C92 110.0(5)
C49 C60 N6 116.1(4)
C50 C61 C37 121.5(5)
C34 C62 C18 118.6(5)
C96 C63 C25 112.0(5)
C79 C64 N6 117.4(4)
C47 C65 C69 117.2(5)
C47 C65 C24 123.7(5)
C69 C65 C24 119.2(5)
C28 C66 C67 108.4(4)
C66 C67 C24 107.7(5)
C82 C69 C65 121.2(5)
C91 C71 C47 121.2(5)
C91 C71 C21 120.0(5)
C47 C71 C21 118.8(5)
C90 C72 C84 113.3(5)
C41 C73 C31 107.4(5)
N5 C74 C75 115.7(4)
C74 C75 C83 111.7(5)
C89 C76 C78 112.9(5)
C59 C77 N5 115.8(4)
N5 C78 C76 115.6(4)
C64 C79 C80 109.4(5)
C93 C80 C79 114.6(5)
C69 C82 C91 121.2(6)
C69 C82 C5 118.2(6)
C91 C82 C5 120.6(6)
C87 C83 C75 114.2(5)
C6 C84 C72 112.1(5)
F1B C85 F24B 98(3)
F1B C85 F24A 67(4)
F24B C85 F24A 33.9(18)
F1B C85 F1A 39(4)
F24B C85 F1A 123.7(13)
F24A C85 F1A 102(2)
F1B C85 F27 130(3)
F24B C85 F27 87.2(16)
F24A C85 F27 117(2)
F1A C85 F27 98.1(9)
F1B C85 C50 110.6(19)
F24B C85 C50 115.4(11)
F24A C85 C50 112.9(11)
F1A C85 C50 114.2(6)
F27 C85 C50 111.4(7)
C51 C86 C50 118.2(5)
C94 C89 C76 112.4(5)
C71 C91 C82 117.9(6)
C95 C92 C59 115.1(6)
F4 C97 F2 107.5(5)
F4 C97 F5 105.4(5)
F2 C97 F5 104.6(5)
F4 C97 C18 113.7(5)
F2 C97 C18 112.7(5)
F5 C97 C18 112.3(5)

loop_
_geom_bond_atom_site_label_1
_geom_bond_atom_site_label_2
_geom_bond_distance
F1A F1B 0.84(7)
F1A C85 1.318(14)
F1B C85 1.17(5)
F1B F24A 1.38(6)
F2 C97 1.333(7)
F3 C30 1.326(6)
F4 C97 1.327(6)
F5 C97 1.357(7)
F6 C27 1.344(7)
F7 C4 1.340(6)
F8 C30 1.347(6)
F9 C4 1.330(7)
F10 C21 1.337(8)
F11 C5 1.340(8)
F12 C27 1.337(6)
F13 C4 1.339(7)
F14A F14B 1.08(16)
F14A C5 1.62(11)
F14B C5 1.274(11)
F15 C8 1.300(7)
F17 C21 1.314(7)
F18 C8 1.324(6)
F19 C27 1.340(7)
F22 C21 1.343(9)
F23 C30 1.355(7)
F24A F24B 0.74(4)
F24A C85 1.301(19)
F24B C85 1.232(18)
F24B F27 1.77(3)
F25 C8 1.337(7)
F26 C5 1.365(10)
F27 C85 1.335(9)
O1 C7 1.254(6)
O2 C15 1.254(6)
O3 C15 1.268(6)
O4 C7 1.273(6)
N1 C14 1.378(6)
N1 C13 1.380(6)
N2 C41 1.367(6)
N2 C26 1.387(6)
N3 C28 1.375(6)
N3 C24 1.378(6)
N4 C36 1.372(6)
N4 C20 1.374(6)
N5 C6 1.515(7)
N5 C74 1.516(7)
N5 C78 1.524(7)
N5 C77 1.525(7)
N6 C64 1.516(7)
N6 C9 1.519(7)
N6 C40 1.522(6)
N6 C60 1.523(6)
C1 C19 1.398(7)
C1 C11 1.404(7)
C1 C20 1.465(7)
C2 C16 1.389(7)
C2 C54 1.409(7)
C2 C14 1.459(7)
C4 C12 1.481(8)
C5 C82 1.493(9)
C6 C84 1.525(8)
C7 C70 1.516(7)
C8 C10 1.499(8)
C9 C48 1.512(7)
C10 C52 1.380(7)
C10 C57 1.383(7)
C11 C29 1.368(7)
C12 C32 1.382(7)
C12 C57 1.383(7)
C13 C43 1.388(7)
C13 C37 1.457(7)
C14 C45 1.371(7)
C15 C81 1.507(7)
C16 C33 1.403(7)
C17 C19 1.391(7)
C17 C38 1.407(7)
C17 C28 1.464(7)
C18 C62 1.387(7)
C18 C53 1.388(7)
C18 C97 1.486(8)
C20 C35 1.385(7)
C21 C71 1.501(8)
C22 C44 1.377(8)
C22 C33 1.406(7)
C23 C68 1.501(8)
C23 C49 1.508(7)
C24 C67 1.395(7)
C24 C65 1.451(7)
C25 C40 1.509(7)
C25 C63 1.537(8)
C26 C31 1.383(7)
C26 C33 1.449(7)
C27 C51 1.490(7)
C28 C66 1.377(7)
C29 C38 1.383(8)
C30 C34 1.485(7)
C31 C73 1.403(8)
C32 C55 1.407(7)
C34 C62 1.382(7)
C34 C46 1.394(7)
C35 C42 1.389(7)
C36 C42 1.377(7)
C36 C39 1.468(7)
C37 C56 1.391(7)
C37 C61 1.410(7)
C39 C46 1.404(7)
C39 C53 1.406(7)
C41 C73 1.388(7)
C41 C55 1.458(7)
C43 C45 1.398(7)
C44 C54 1.382(8)
C47 C71 1.387(8)
C47 C65 1.396(7)
C48 C58 1.520(7)
C49 C60 1.513(7)
C50 C61 1.373(7)
C50 C86 1.391(7)
C50 C85 1.497(9)
C51 C86 1.387(8)
C51 C56 1.393(7)
C52 C55 1.399(7)
C58 C88 1.510(8)
C59 C77 1.516(7)
C59 C92 1.529(8)
C63 C96 1.495(8)
C64 C79 1.505(7)
C65 C69 1.409(8)
C66 C67 1.392(8)
C69 C82 1.376(8)
C71 C91 1.387(8)
C72 C90 1.508(9)
C72 C84 1.538(8)
C74 C75 1.517(8)
C75 C83 1.519(8)
C76 C89 1.519(8)
C76 C78 1.529(8)
C79 C80 1.529(8)
C80 C93 1.519(8)
C82 C91 1.396(8)
C83 C87 1.511(8)
C89 C94 1.500(8)
C92 C95 1.476(9)
